data_7122905
loop_
_publ_author_name
'Fernandes, Rodney Agustinho'
'Kunkalkar, Rupesh A.'

_publ_section_title
;
 Lewis Acid-Catalyzed Annulative Partial Dimerization of
 3-Aryloxyacrylates to 4-Arylchroman-2-ones: Synthesis of Analogues of
 Tolterodine, ROR\g Inhibitor and a GPR40 Agonist
;
_journal_name_full 'Chemical Communications'
_journal_paper_doi 10.1039/C8CC09785B
_journal_year 2019
_chemical_formula_moiety 'C19 H20 O3'
_chemical_formula_sum 'C19 H20 O3'
_chemical_formula_weight 296.35
_space_group_crystal_system orthorhombic
_space_group_IT_number 61
_space_group_name_Hall '-P 2ac 2ab'
_space_group_name_H-M_alt 'P b c a'
_symmetry_space_group_name_Hall '-P 2ac 2ab'
_symmetry_space_group_name_H-M 'P b c a'
_atom_sites_solution_hydrogens geom
_atom_sites_solution_primary direct
_audit_creation_date 2018-08-29
_audit_creation_method
;
Olex2 1.2-ac3
(compiled 2017.08.10 svn.r3458 for OlexSys, GUI svn.r5381)
;
_audit_update_record
;
2018-10-16 deposited with the CCDC.
2019-01-28 downloaded from the CCDC.
;
_cell_angle_alpha 90
_cell_angle_beta 90
_cell_angle_gamma 90
_cell_formula_units_Z 8
_cell_length_a 25.6777(10)
_cell_length_b 15.169(6)
_cell_length_c 8.027(3)
_cell_measurement_reflns_used 2167
_cell_measurement_temperature 150
_cell_measurement_theta_max 29.1
_cell_measurement_theta_min 3.1
_cell_volume 3126.6(17)
_computing_cell_refinement
;
CrystalClear-SM Expert 2.1 b28 (Rigaku, 2013)
;
_computing_data_collection
;
CrystalClear-SM Expert 2.1 b28 (Rigaku, 2013)
;
_computing_data_reduction
;
CrystalClear-SM Expert 2.1 b28 (Rigaku, 2013)
;
_computing_molecular_graphics 'Olex2 (Dolomanov et al., 2009)'
_computing_publication_material 'Olex2 (Dolomanov et al., 2009)'
_computing_structure_refinement 'ShelXL (Sheldrick, 2015)'
_computing_structure_solution 'ShelXT (Sheldrick, 2015)'
_diffrn_ambient_temperature 150
_diffrn_detector CCD
_diffrn_detector_area_resol_mean 28.5714
_diffrn_measured_fraction_theta_full 0.997
_diffrn_measured_fraction_theta_max 0.997
_diffrn_measurement_details
;
scan:
    Number of images: 223
               Slice: -92.5000 - 19.0000
         Image width: 0.5000
            Exp time: 16.0000
       Rotation axis: Omega
               Omega: 0.0000
               Kappa: -72.0000
                 Phi: 108.0000
                 XTD: 44.8693
              2theta: -19.9963
scan:
    Number of images: 161
               Slice: -42.5000 - 38.0000
         Image width: 0.5000
            Exp time: 16.0000
       Rotation axis: Omega
               Omega: 0.0000
               Kappa: 72.0000
                 Phi: 36.0000
                 XTD: 44.8693
              2theta: -19.9963
scan:
    Number of images: 258
               Slice: -59.0000 - 70.0000
         Image width: 0.5000
            Exp time: 16.0000
       Rotation axis: Omega
               Omega: 0.0000
               Kappa: 72.0000
                 Phi: 108.0000
                 XTD: 44.8693
              2theta: -19.9963
scan:
    Number of images: 150
               Slice: -61.0000 - 14.0000
         Image width: 0.5000
            Exp time: 16.0000
       Rotation axis: Omega
               Omega: 0.0000
               Kappa: -72.0000
                 Phi: -180.0000
                 XTD: 44.8693
              2theta: -19.9963
scan:
    Number of images: 60
               Slice: -14.5000 - 15.5000
         Image width: 0.5000
            Exp time: 16.0000
       Rotation axis: Omega
               Omega: 0.0000
               Kappa: -72.0000
                 Phi: -108.0000
                 XTD: 44.8693
              2theta: -19.9963
;
_diffrn_measurement_device
;
AFC12 (Right): Kappa 3 circle
;
_diffrn_measurement_device_type
;
Rigaku Saturn724+ (4x4 bin mode)
;
_diffrn_measurement_method 'profile data from \w-scans'
_diffrn_measurement_specimen_support Fiber
_diffrn_orient_matrix_type XPlain
_diffrn_orient_matrix_UB_11 -0.002659
_diffrn_orient_matrix_UB_12 -0.038753
_diffrn_orient_matrix_UB_13 0.002785
_diffrn_orient_matrix_UB_21 -0.023209
_diffrn_orient_matrix_UB_22 -0.002837
_diffrn_orient_matrix_UB_23 -0.061638
_diffrn_orient_matrix_UB_31 0.116294
_diffrn_orient_matrix_UB_32 -0.011090
_diffrn_orient_matrix_UB_33 -0.043279
_diffrn_radiation_monochromator Confocal
_diffrn_radiation_type MoK\a
_diffrn_radiation_wavelength 0.7107
_diffrn_reflns_av_R_equivalents 0.0645
_diffrn_reflns_av_unetI/netI 0.0437
_diffrn_reflns_Laue_measured_fraction_full 0.997
_diffrn_reflns_Laue_measured_fraction_max 0.997
_diffrn_reflns_limit_h_max 30
_diffrn_reflns_limit_h_min -28
_diffrn_reflns_limit_k_max 18
_diffrn_reflns_limit_k_min -14
_diffrn_reflns_limit_l_max 9
_diffrn_reflns_limit_l_min -9
_diffrn_reflns_number 13130
_diffrn_reflns_point_group_measured_fraction_full 0.997
_diffrn_reflns_point_group_measured_fraction_max 0.997
_diffrn_reflns_theta_full 24.997
_diffrn_reflns_theta_max 24.997
_diffrn_reflns_theta_min 3.119
_diffrn_source MicroMax003_Mo
_diffrn_source_current 0.6
_diffrn_source_power 0.0
_diffrn_source_voltage 50.0
_exptl_absorpt_coefficient_mu 0.084
_exptl_absorpt_correction_T_max 0.995
_exptl_absorpt_correction_T_min 0.985
_exptl_absorpt_correction_type numerical
_exptl_absorpt_process_details 'NUMABS (Rigaku, 1999)'
_exptl_crystal_colour colourless
_exptl_crystal_colour_primary colourless
_exptl_crystal_density_diffrn 1.259
_exptl_crystal_description needle
_exptl_crystal_F_000 1264
_exptl_crystal_size_max 0.32
_exptl_crystal_size_mid 0.17
_exptl_crystal_size_min 0.06
_refine_diff_density_max 0.257
_refine_diff_density_min -0.249
_refine_diff_density_rms 0.048
_refine_ls_extinction_method none
_refine_ls_goodness_of_fit_ref 1.088
_refine_ls_hydrogen_treatment constr
_refine_ls_matrix_type full
_refine_ls_number_parameters 204
_refine_ls_number_reflns 2743
_refine_ls_number_restraints 0
_refine_ls_restrained_S_all 1.088
_refine_ls_R_factor_all 0.0670
_refine_ls_R_factor_gt 0.0555
_refine_ls_shift/su_max 0.000
_refine_ls_shift/su_mean 0.000
_refine_ls_structure_factor_coef Fsqd
_refine_ls_weighting_details 'w=1/[\s^2^(Fo^2^)+(0.0622P)^2^+1.2656P] where P=(Fo^2^+2Fc^2^)/3'
_refine_ls_weighting_scheme calc
_refine_ls_wR_factor_gt 0.1316
_refine_ls_wR_factor_ref 0.1395
_reflns_Friedel_coverage 0.000
_reflns_number_gt 2328
_reflns_number_total 2743
_reflns_shell_number_unique_all 4712
_reflns_threshold_expression 'I > 2\s(I)'
_cod_data_source_file c8cc09785b2.cif
_cod_data_source_block shelxl
_cod_database_code 7122905
_shelx_shelxl_version_number 2018/3
_shelx_space_group_comment
;
The symmetry employed for this shelxl refinement is uniquely defined
by the following loop, which should always be used as a source of
symmetry information in preference to the above space-group names.
They are only intended as comments.
;
_shelx_estimated_absorpt_t_max 0.995
_shelx_estimated_absorpt_t_min 0.974
_olex2_refinement_description
;
1. Fixed Uiso
 At 1.2 times of:
  All C(H) groups, All C(H,H) groups
 At 1.5 times of:
  All C(H,H,H) groups, All O(H) groups
2.a Ternary CH refined with riding coordinates:
 C7(H7)
2.b Secondary CH2 refined with riding coordinates:
 C15(H15A,H15B)
2.c Aromatic/amide H refined with riding coordinates:
 C3(H3), C1(H1A), C9(H9), C11(H11)
2.d Idealised Me refined as rotating group:
 C17(H17A,H17B,H17C), C19(H19A,H19B,H19C), C16(H16A,H16B,H16C), C18(H18A,H18B,
 H18C)
2.e Idealised tetrahedral OH refined as rotating group:
 O1(H1)
;
_olex2_submission_special_instructions 'No special instructions were received'

loop_
_space_group_symop_operation_xyz
'x, y, z'
'-x+1/2, -y, z+1/2'
'-x, y+1/2, -z+1/2'
'x+1/2, -y+1/2, -z'
'-x, -y, -z'
'x-1/2, y, -z-1/2'
'x, -y-1/2, z-1/2'
'-x-1/2, y-1/2, z'

loop_
_atom_site_label
_atom_site_type_symbol
_atom_site_fract_x
_atom_site_fract_y
_atom_site_fract_z
_atom_site_U_iso_or_equiv
_atom_site_adp_type
_atom_site_occupancy
_atom_site_site_symmetry_order
_atom_site_calc_flag
_atom_site_refinement_flags_posn
O2 O 0.63824(5) 0.62907(9) -0.02045(15) 0.0270(4) Uani 1 1 d .
O1 O 0.58024(6) 0.61364(9) 0.63086(16) 0.0283(4) Uani 1 1 d .
H1 H 0.567389 0.602253 0.724663 0.042 Uiso 1 1 calc GR
O3 O 0.55353(6) 0.64726(10) -0.02705(16) 0.0316(4) Uani 1 1 d .
C5 C 0.58178(8) 0.53833(13) 0.5369(2) 0.0209(4) Uani 1 1 d .
C7 C 0.63375(8) 0.63034(13) 0.3364(2) 0.0215(5) Uani 1 1 d .
H7 H 0.640940 0.663939 0.441075 0.026 Uiso 1 1 calc R
C13 C 0.68504(8) 0.62625(13) 0.0713(2) 0.0238(5) Uani 1 1 d .
C6 C 0.60885(8) 0.54348(12) 0.3859(2) 0.0210(4) Uani 1 1 d .
C4 C 0.55743(8) 0.46055(13) 0.5872(2) 0.0229(5) Uani 1 1 d .
C14 C 0.59275(8) 0.65277(13) 0.0554(2) 0.0240(5) Uani 1 1 d .
C15 C 0.59682(8) 0.68656(13) 0.2295(2) 0.0239(5) Uani 1 1 d .
H15A H 0.561800 0.686767 0.281058 0.029 Uiso 1 1 calc R
H15B H 0.609648 0.748094 0.227081 0.029 Uiso 1 1 calc R
C8 C 0.68448(8) 0.62200(12) 0.2432(2) 0.0221(5) Uani 1 1 d .
C3 C 0.55859(8) 0.38921(13) 0.4787(2) 0.0274(5) Uani 1 1 d .
H3 H 0.541332 0.336359 0.510081 0.033 Uiso 1 1 calc R
C1 C 0.60972(8) 0.46975(13) 0.2834(2) 0.0256(5) Uani 1 1 d .
H1A H 0.628402 0.472402 0.181403 0.031 Uiso 1 1 calc R
C9 C 0.73195(8) 0.61436(14) 0.3252(2) 0.0269(5) Uani 1 1 d .
H9 H 0.732416 0.611180 0.443415 0.032 Uiso 1 1 calc R
C2 C 0.58412(9) 0.39225(13) 0.3256(2) 0.0280(5) Uani 1 1 d .
C12 C 0.73080(9) 0.62401(14) -0.0223(2) 0.0274(5) Uani 1 1 d .
C17 C 0.53067(8) 0.45494(15) 0.7535(2) 0.0302(5) Uani 1 1 d .
H17A H 0.555105 0.471905 0.841654 0.045 Uiso 1 1 calc GR
H17B H 0.518782 0.394378 0.772491 0.045 Uiso 1 1 calc GR
H17C H 0.500679 0.494893 0.754774 0.045 Uiso 1 1 calc GR
C11 C 0.77729(9) 0.61626(14) 0.0656(3) 0.0312(5) Uani 1 1 d .
H11 H 0.809126 0.614325 0.005431 0.037 Uiso 1 1 calc R
C10 C 0.77875(8) 0.61127(14) 0.2384(3) 0.0301(5) Uani 1 1 d .
C19 C 0.73015(9) 0.63005(16) -0.2097(3) 0.0361(6) Uani 1 1 d .
H19A H 0.701968 0.593227 -0.253736 0.054 Uiso 1 1 calc GR
H19B H 0.763553 0.609420 -0.254077 0.054 Uiso 1 1 calc GR
H19C H 0.724497 0.691435 -0.243233 0.054 Uiso 1 1 calc GR
C16 C 0.58239(11) 0.31454(15) 0.2091(3) 0.0460(7) Uani 1 1 d .
H16A H 0.566978 0.263882 0.266698 0.069 Uiso 1 1 calc GR
H16B H 0.617824 0.299755 0.173439 0.069 Uiso 1 1 calc GR
H16C H 0.561229 0.329368 0.111472 0.069 Uiso 1 1 calc GR
C18 C 0.82955(9) 0.60267(19) 0.3308(3) 0.0445(6) Uani 1 1 d .
H18A H 0.828250 0.638283 0.432621 0.067 Uiso 1 1 calc GR
H18B H 0.858086 0.623410 0.259852 0.067 Uiso 1 1 calc GR
H18C H 0.835372 0.540739 0.360161 0.067 Uiso 1 1 calc GR

loop_
_atom_site_aniso_label
_atom_site_aniso_U_11
_atom_site_aniso_U_22
_atom_site_aniso_U_33
_atom_site_aniso_U_23
_atom_site_aniso_U_13
_atom_site_aniso_U_12
O2 0.0246(8) 0.0393(9) 0.0172(7) -0.0006(6) -0.0004(5) 0.0025(6)
O1 0.0366(9) 0.0291(8) 0.0191(7) -0.0029(6) 0.0083(6) -0.0062(7)
O3 0.0266(9) 0.0436(9) 0.0246(7) 0.0047(6) -0.0013(6) -0.0035(7)
C5 0.0218(11) 0.0213(10) 0.0195(9) -0.0008(8) -0.0021(8) 0.0008(8)
C7 0.0242(11) 0.0242(10) 0.0160(9) -0.0018(7) 0.0014(7) -0.0009(9)
C13 0.0248(12) 0.0251(11) 0.0216(10) 0.0007(8) -0.0005(8) 0.0006(9)
C6 0.0217(11) 0.0220(10) 0.0192(9) 0.0018(8) -0.0018(8) 0.0016(9)
C4 0.0200(11) 0.0263(11) 0.0225(9) 0.0050(8) -0.0032(8) -0.0008(9)
C14 0.0264(12) 0.0235(11) 0.0220(9) 0.0053(8) 0.0025(8) -0.0013(9)
C15 0.0281(11) 0.0224(10) 0.0213(9) 0.0028(8) 0.0026(8) 0.0002(9)
C8 0.0250(11) 0.0227(10) 0.0188(9) 0.0001(8) 0.0022(8) -0.0018(9)
C3 0.0268(12) 0.0230(11) 0.0323(11) 0.0069(8) -0.0057(9) -0.0031(9)
C1 0.0303(12) 0.0264(11) 0.0199(9) -0.0010(8) 0.0010(8) 0.0023(9)
C9 0.0264(12) 0.0335(12) 0.0209(10) 0.0025(8) 0.0005(8) -0.0019(9)
C2 0.0337(13) 0.0223(11) 0.0280(10) -0.0002(8) -0.0037(9) 0.0009(9)
C12 0.0290(12) 0.0313(12) 0.0218(10) 0.0013(8) 0.0058(8) 0.0014(9)
C17 0.0272(12) 0.0340(12) 0.0292(10) 0.0066(9) 0.0025(9) -0.0045(10)
C11 0.0255(12) 0.0392(13) 0.0289(11) 0.0023(9) 0.0090(9) 0.0011(10)
C10 0.0251(12) 0.0375(13) 0.0278(10) 0.0017(9) 0.0007(9) -0.0002(9)
C19 0.0353(13) 0.0499(15) 0.0232(11) 0.0020(10) 0.0077(9) 0.0045(11)
C16 0.0696(19) 0.0268(13) 0.0415(13) -0.0062(10) 0.0029(12) -0.0054(12)
C18 0.0258(14) 0.0671(18) 0.0406(13) 0.0050(12) -0.0033(10) 0.0000(12)

loop_
_atom_type_symbol
_atom_type_description
_atom_type_scat_dispersion_real
_atom_type_scat_dispersion_imag
_atom_type_scat_source
C C 0.0033 0.0016 'International Tables Vol C Tables 4.2.6.8 and 6.1.1.4'
H H 0.0000 0.0000 'International Tables Vol C Tables 4.2.6.8 and 6.1.1.4'
O O 0.0106 0.0060 'International Tables Vol C Tables 4.2.6.8 and 6.1.1.4'

loop_
_geom_angle_atom_site_label_1
_geom_angle_atom_site_label_2
_geom_angle_atom_site_label_3
_geom_angle
C14 O2 C13 120.27(15)
C5 O1 H1 109.5
O1 C5 C6 116.40(16)
O1 C5 C4 122.23(17)
C4 C5 C6 121.37(17)
C6 C7 H7 107.5
C6 C7 C15 111.59(16)
C15 C7 H7 107.5
C8 C7 H7 107.5
C8 C7 C6 114.91(16)
C8 C7 C15 107.62(15)
C8 C13 O2 120.93(17)
C8 C13 C12 123.05(19)
C12 C13 O2 115.95(17)
C5 C6 C7 118.98(16)
C1 C6 C5 118.43(18)
C1 C6 C7 122.52(17)
C5 C4 C17 120.64(18)
C3 C4 C5 117.88(18)
C3 C4 C17 121.48(18)
O2 C14 C15 116.63(17)
O3 C14 O2 116.76(17)
O3 C14 C15 126.55(19)
C7 C15 H15A 109.2
C7 C15 H15B 109.2
C14 C15 C7 112.05(16)
C14 C15 H15A 109.2
C14 C15 H15B 109.2
H15A C15 H15B 107.9
C13 C8 C7 120.05(18)
C13 C8 C9 117.88(18)
C9 C8 C7 121.99(17)
C4 C3 H3 118.8
C4 C3 C2 122.49(19)
C2 C3 H3 118.8
C6 C1 H1A 119.0
C6 C1 C2 122.01(19)
C2 C1 H1A 119.0
C8 C9 H9 119.2
C10 C9 C8 121.57(19)
C10 C9 H9 119.2
C3 C2 C16 120.5(2)
C1 C2 C3 117.73(18)
C1 C2 C16 121.73(19)
C13 C12 C19 121.8(2)
C11 C12 C13 116.86(18)
C11 C12 C19 121.38(19)
C4 C17 H17A 109.5
C4 C17 H17B 109.5
C4 C17 H17C 109.5
H17A C17 H17B 109.5
H17A C17 H17C 109.5
H17B C17 H17C 109.5
C12 C11 H11 118.9
C10 C11 C12 122.3(2)
C10 C11 H11 118.9
C9 C10 C18 120.31(19)
C11 C10 C9 118.4(2)
C11 C10 C18 121.3(2)
C12 C19 H19A 109.5
C12 C19 H19B 109.5
C12 C19 H19C 109.5
H19A C19 H19B 109.5
H19A C19 H19C 109.5
H19B C19 H19C 109.5
C2 C16 H16A 109.5
C2 C16 H16B 109.5
C2 C16 H16C 109.5
H16A C16 H16B 109.5
H16A C16 H16C 109.5
H16B C16 H16C 109.5
C10 C18 H18A 109.5
C10 C18 H18B 109.5
C10 C18 H18C 109.5
H18A C18 H18B 109.5
H18A C18 H18C 109.5
H18B C18 H18C 109.5

loop_
_geom_bond_atom_site_label_1
_geom_bond_atom_site_label_2
_geom_bond_distance
O2 C13 1.410(2)
O2 C14 1.366(2)
O1 H1 0.8400
O1 C5 1.369(2)
O3 C14 1.208(2)
C5 C6 1.400(3)
C5 C4 1.395(3)
C7 H7 1.0000
C7 C6 1.518(3)
C7 C15 1.537(3)
C7 C8 1.507(3)
C13 C8 1.382(3)
C13 C12 1.395(3)
C6 C1 1.388(3)
C4 C3 1.390(3)
C4 C17 1.504(3)
C14 C15 1.492(3)
C15 H15A 0.9900
C15 H15B 0.9900
C8 C9 1.390(3)
C3 H3 0.9500
C3 C2 1.394(3)
C1 H1A 0.9500
C1 C2 1.389(3)
C9 H9 0.9500
C9 C10 1.390(3)
C2 C16 1.505(3)
C12 C11 1.392(3)
C12 C19 1.508(3)
C17 H17A 0.9800
C17 H17B 0.9800
C17 H17C 0.9800
C11 H11 0.9500
C11 C10 1.390(3)
C10 C18 1.506(3)
C19 H19A 0.9800
C19 H19B 0.9800
C19 H19C 0.9800
C16 H16A 0.9800
C16 H16B 0.9800
C16 H16C 0.9800
C18 H18A 0.9800
C18 H18B 0.9800
C18 H18C 0.9800

loop_
_geom_torsion_atom_site_label_1
_geom_torsion_atom_site_label_2
_geom_torsion_atom_site_label_3
_geom_torsion_atom_site_label_4
_geom_torsion
O2 C13 C8 C7 -6.7(3)
O2 C13 C8 C9 176.43(17)
O2 C13 C12 C11 -176.54(17)
O2 C13 C12 C19 3.7(3)
O2 C14 C15 C7 -44.3(2)
O1 C5 C6 C7 -0.5(3)
O1 C5 C6 C1 -177.51(17)
O1 C5 C4 C3 176.24(17)
O1 C5 C4 C17 -3.5(3)
O3 C14 C15 C7 138.6(2)
C5 C6 C1 C2 0.9(3)
C5 C4 C3 C2 1.7(3)
C7 C6 C1 C2 -176.03(19)
C7 C8 C9 C10 -176.63(19)
C13 O2 C14 O3 -174.47(17)
C13 O2 C14 C15 8.1(2)
C13 C8 C9 C10 0.2(3)
C13 C12 C11 C10 -0.2(3)
C6 C5 C4 C3 -3.2(3)
C6 C5 C4 C17 177.12(18)
C6 C7 C15 C14 -75.2(2)
C6 C7 C8 C13 97.0(2)
C6 C7 C8 C9 -86.3(2)
C6 C1 C2 C3 -2.3(3)
C6 C1 C2 C16 176.1(2)
C4 C5 C6 C7 178.94(17)
C4 C5 C6 C1 1.9(3)
C4 C3 C2 C1 0.9(3)
C4 C3 C2 C16 -177.4(2)
C14 O2 C13 C8 18.8(3)
C14 O2 C13 C12 -164.02(17)
C15 C7 C6 C5 -92.1(2)
C15 C7 C6 C1 84.8(2)
C15 C7 C8 C13 -28.0(2)
C15 C7 C8 C9 148.76(18)
C8 C7 C6 C5 145.02(17)
C8 C7 C6 C1 -38.1(3)
C8 C7 C15 C14 51.8(2)
C8 C13 C12 C11 0.6(3)
C8 C13 C12 C19 -179.1(2)
C8 C9 C10 C11 0.2(3)
C8 C9 C10 C18 -179.8(2)
C12 C13 C8 C7 176.28(17)
C12 C13 C8 C9 -0.6(3)
C12 C11 C10 C9 -0.1(3)
C12 C11 C10 C18 179.8(2)
C17 C4 C3 C2 -178.57(19)
C19 C12 C11 C10 179.5(2)
